data_9004396
loop_
_publ_author_name
'Burns, P. C.'
'Novak, M.'
'Hawthorne, F. C.'

_publ_section_title
;
 Fluorine-hydroxyl variation in hambergite: A crystal-structure study
 Note: sample HM1
;
_journal_name_full 'The Canadian Mineralogist'
_journal_page_first 1205
_journal_page_last 1213
_journal_volume 33
_journal_year 1995
_chemical_compound_source 'Himalaya mine, California, USA'
_chemical_formula_sum 'B Be2 H O4'
_chemical_name_mineral Hambergite
_space_group_IT_number 61
_symmetry_space_group_name_Hall '-P 2ac 2ab'
_symmetry_space_group_name_H-M 'P b c a'
_cell_angle_alpha 90
_cell_angle_beta 90
_cell_angle_gamma 90
_cell_length_a 9.776
_cell_length_b 12.194
_cell_length_c 4.430
_cell_formula_units_Z 8
_cell_volume 528.094
_database_code_amcsd 0005470
_exptl_crystal_density_diffrn 2.361
_cod_original_formula_sum 'Be2 B H O4'
_cod_database_code 9004396

loop_
_space_group_symop_operation_xyz
x,y,z
x,1/2-y,1/2+z
-x,1/2+y,1/2-z
1/2-x,1/2+y,z
1/2+x,1/2-y,-z
1/2+x,y,1/2-z
1/2-x,-y,1/2+z
-x,-y,-z

loop_
_atom_site_label
_atom_site_fract_x
_atom_site_fract_y
_atom_site_fract_z
_atom_site_U_iso_or_equiv
Be1 0.00300 0.18850 0.26320 0.00700
Be2 0.23760 0.06790 0.27670 0.00750
B 0.10630 0.10720 0.77290 0.00620
H 0.81400 0.21600 0.07500 0.02000
O1 0.03720 0.18770 0.61920 0.00790
O2 0.10090 0.10260 0.08250 0.00760
O3 0.18710 0.03420 0.61750 0.00790
O4 0.34000 0.17310 0.29520 0.00960

loop_
_cod_related_entry_id
_cod_related_entry_database
_cod_related_entry_code
1 AMCSD 0005470
